data_7009413
loop_
_publ_author_name
'Clark, David L.'
'Donohoe, Robert J.'
'Gordon, John C.'
'Gordon, Pamela L.'
'Keogh, D. Webster'
'Scott, Brian L.'
'Tait, C. Drew'
'Watkin, John G.'

_publ_contact_author
;
John G. Watkin
CST-18
MS J514
Los Alamos National Laboratory
Los Alamos, NM 87545 USA
;
_publ_section_title
;
 First single-crystal X-ray diffraction study of a lanthanide
 tricarbonate complex: [Co(NH3)6][Sm(CO3)3(H2O)]&#x00B7;4H2O
;
_journal_issue 13
_journal_name_full 'Journal of the Chemical Society, Dalton Transactions'
_journal_page_first 1975
_journal_paper_doi 10.1039/b000778l
_journal_year 2000
_chemical_formula_sum 'C3 H28 Co N6 O14 Sm'
_chemical_formula_weight 581.59
_chemical_name_systematic
; 
Cobalt(III)hexamine[aquo(samariumtricarbonato)]tetraaquosolvate 
;
_space_group_IT_number 12
_symmetry_cell_setting monoclinic
_symmetry_space_group_name_Hall '-C 2y'
_symmetry_space_group_name_H-M 'C 1 2/m 1'
_atom_sites_solution_hydrogens geom
_atom_sites_solution_primary direct
_atom_sites_solution_secondary difmap
_audit_creation_method SHELXL-97
_cell_angle_alpha 90.00
_cell_angle_beta 125.668(2)
_cell_angle_gamma 90.00
_cell_formula_units_Z 4
_cell_length_a 21.895(2)
_cell_length_b 6.7568(6)
_cell_length_c 14.5776(14)
_cell_measurement_temperature 203(2)
_cell_volume 1752.1(3)
_computing_structure_refinement 'SHELXL-97 (Sheldrick, 1997)'
_computing_structure_solution 'SHELXS-97 (Sheldrick, 1990)'
_diffrn_ambient_temperature 203(2)
_diffrn_measured_fraction_theta_full 0.958
_diffrn_measured_fraction_theta_max 0.958
_diffrn_radiation_monochromator graphite
_diffrn_radiation_source 'fine-focus sealed tube'
_diffrn_radiation_type MoK\a
_diffrn_radiation_wavelength 0.71073
_diffrn_reflns_av_R_equivalents 0.0000
_diffrn_reflns_av_sigmaI/netI 0.0470
_diffrn_reflns_limit_h_max 19
_diffrn_reflns_limit_h_min -24
_diffrn_reflns_limit_k_max 7
_diffrn_reflns_limit_k_min 0
_diffrn_reflns_limit_l_max 16
_diffrn_reflns_limit_l_min 0
_diffrn_reflns_number 1336
_diffrn_reflns_theta_full 23.31
_diffrn_reflns_theta_max 23.31
_diffrn_reflns_theta_min 1.72
_exptl_absorpt_coefficient_mu 4.346
_exptl_crystal_colour orange
_exptl_crystal_density_diffrn 2.205
_exptl_crystal_density_method 'not measured'
_exptl_crystal_description irregular
_exptl_crystal_F_000 1156
_exptl_crystal_preparation 'crystallized from water'
_refine_diff_density_max 1.304
_refine_diff_density_min -1.700
_refine_diff_density_rms 0.189
_refine_ls_extinction_method none
_refine_ls_goodness_of_fit_ref 1.157
_refine_ls_hydrogen_treatment mixed
_refine_ls_matrix_type full
_refine_ls_number_parameters 186
_refine_ls_number_reflns 1336
_refine_ls_number_restraints 0
_refine_ls_restrained_S_all 1.157
_refine_ls_R_factor_all 0.0402
_refine_ls_R_factor_gt 0.0372
_refine_ls_shift/su_max 0.000
_refine_ls_shift/su_mean 0.000
_refine_ls_structure_factor_coef Fsqd
_refine_ls_weighting_details 'calc w=1/[\s^2^(Fo^2^)+(0.0727P)^2^+0.0000P] where P=(Fo^2^+2Fc^2^)/3'
_refine_ls_weighting_scheme calc
_refine_ls_wR_factor_gt 0.1052
_refine_ls_wR_factor_ref 0.1069
_reflns_number_gt 1234
_reflns_number_total 1336
_reflns_threshold_expression >2sigma(I)
_cod_data_source_file b000778l.txt
_cod_data_source_block ccd254b
_cod_original_sg_symbol_H-M 'C 2/m'
_cod_database_code 7009413

loop_
_symmetry_equiv_pos_as_xyz
'x, y, z'
'-x, y, -z'
'x+1/2, y+1/2, z'
'-x+1/2, y+1/2, -z'
'-x, -y, -z'
'x, -y, z'
'-x+1/2, -y+1/2, -z'
'x+1/2, -y+1/2, z'

loop_
_atom_site_label
_atom_site_type_symbol
_atom_site_fract_x
_atom_site_fract_y
_atom_site_fract_z
_atom_site_U_iso_or_equiv
_atom_site_adp_type
_atom_site_occupancy
_atom_site_symmetry_multiplicity
_atom_site_calc_flag
_atom_site_refinement_flags
_atom_site_disorder_assembly
_atom_site_disorder_group
Sm1 Sm 0.19147(2) 0.5000 0.41397(4) 0.0107(3) Uani 1 2 d S . .
Co1 Co 0.5000 0.5000 1.0000 0.0154(5) Uani 1 4 d S . .
Co2 Co 0.0000 0.0000 0.5000 0.0272(6) Uani 1 4 d S . .
C1 C 0.0322(8) 0.553(2) 0.2604(12) 0.028(7) Uani 0.50 1 d P . .
C2 C 0.3562(6) 0.5000 0.6018(8) 0.015(2) Uani 1 2 d S . .
C3 C 0.2400(11) 0.559(3) 0.2685(14) 0.017(6) Uani 0.50 1 d P . .
O1 O 0.0641(4) 0.5000 0.3652(6) 0.0296(19) Uani 1 2 d S . .
O2 O 0.0744(5) 0.5000 0.2240(8) 0.095(5) Uani 1 2 d S . .
O3 O -0.0368(6) 1.591(2) 0.1957(9) 0.061(5) Uani 0.50 1 d P . .
O4 O 0.0765(4) 0.0000 0.3171(6) 0.0273(18) Uani 1 2 d S . .
O5 O 0.1826(3) 0.1587(8) 0.4481(5) 0.0312(14) Uani 1 1 d . . .
O6 O 0.2491(9) 0.394(3) 0.3194(13) 0.028(3) Uani 0.50 1 d P . .
O6' O 0.2062(6) 0.3017(15) 0.2819(8) 0.015(2) Uani 0.50 1 d P . .
O7 O 0.2646(7) 0.5797(15) 0.2079(9) 0.031(3) Uani 0.50 1 d P . .
N1 N 0.4582(7) 0.5000 1.0868(9) 0.118(9) Uani 1 2 d S . .
N2 N 0.5349(12) 0.758(3) 1.056(3) 0.20(2) Uani 0.50 1 d P . .
N3 N 0.5995(8) 0.586(2) 1.1276(12) 0.047(5) Uani 0.50 1 d P . .
N4 N -0.0704(3) -0.2091(12) 0.4781(5) 0.0346(18) Uani 1 1 d . . .
N5 N -0.0507(5) 0.0000 0.3321(8) 0.040(3) Uani 1 2 d S . .
O1W O 0.2069(4) 0.5000 0.6027(6) 0.0195(16) Uani 1 2 d S . .
O2W O -0.0962(5) 0.5000 0.3065(7) 0.041(2) Uani 1 2 d S . .
O3W O 0.2924(7) 0.384(2) 0.9458(10) 0.047(3) Uani 0.50 1 d P . .
O4W O 0.6086(10) 1.0000 1.0252(16) 0.059(6) Uani 0.50 2 d SP . .
O5W O 0.2829(7) 0.249(2) 0.1234(11) 0.046(3) Uani 0.50 1 d P . .
O6W O 0.6185(16) 0.838(7) 0.954(4) 0.12(2) Uani 0.25 1 d P . .

loop_
_atom_site_aniso_label
_atom_site_aniso_U_11
_atom_site_aniso_U_22
_atom_site_aniso_U_33
_atom_site_aniso_U_23
_atom_site_aniso_U_13
_atom_site_aniso_U_12
Sm1 0.0143(4) 0.0060(4) 0.0122(3) 0.000 0.0079(3) 0.000
Co1 0.0199(10) 0.0131(12) 0.0082(9) 0.000 0.0053(9) 0.000
Co2 0.0158(11) 0.0531(16) 0.0150(11) 0.000 0.0102(9) 0.000
C1 0.020(7) 0.04(2) 0.021(8) -0.003(7) 0.009(6) 0.002(7)
C2 0.033(7) 0.006(6) 0.025(6) 0.000 0.027(6) 0.000
C3 0.016(8) 0.02(2) 0.010(9) 0.004(7) 0.004(8) -0.001(6)
O1 0.022(4) 0.055(6) 0.014(4) 0.000 0.012(4) 0.000
O2 0.023(5) 0.243(18) 0.025(5) 0.000 0.019(5) 0.000
O3 0.020(6) 0.125(15) 0.029(6) 0.018(7) 0.009(5) 0.031(7)
O4 0.011(4) 0.035(5) 0.020(4) 0.000 0.000(4) 0.000
O5 0.021(3) 0.004(3) 0.050(4) 0.003(3) 0.011(3) -0.002(2)
O6 0.039(9) 0.018(8) 0.039(10) 0.004(9) 0.029(9) 0.007(7)
O6' 0.025(6) 0.007(6) 0.013(5) 0.003(4) 0.011(5) 0.003(5)
O7 0.059(7) 0.017(6) 0.040(6) 0.005(5) 0.042(6) -0.005(5)
N1 0.029(7) 0.30(3) 0.015(6) 0.000 0.010(6) 0.000
N2 0.046(11) 0.042(15) 0.35(5) -0.11(2) 0.03(2) 0.012(11)
N3 0.030(7) 0.068(13) 0.035(8) -0.037(8) 0.015(7) -0.022(7)
N4 0.017(3) 0.064(5) 0.025(3) -0.006(4) 0.013(3) -0.010(3)
N5 0.031(6) 0.074(8) 0.019(5) 0.000 0.017(5) 0.000
O1W 0.024(4) 0.018(4) 0.019(4) 0.000 0.015(3) 0.000
O2W 0.036(5) 0.060(6) 0.040(5) 0.000 0.030(4) 0.000
O3W 0.060(8) 0.038(7) 0.039(7) -0.015(6) 0.027(7) -0.004(7)
O4W 0.020(10) 0.11(2) 0.034(11) 0.000 0.008(9) 0.000
O5W 0.065(9) 0.028(7) 0.058(8) 0.007(6) 0.044(8) 0.008(7)
O6W 0.024(15) 0.17(5) 0.12(3) 0.11(3) 0.011(19) -0.01(2)

loop_
_atom_type_symbol
_atom_type_description
_atom_type_scat_dispersion_real
_atom_type_scat_dispersion_imag
_atom_type_scat_source
C C 0.0033 0.0016 'International Tables Vol C Tables 4.2.6.8 and 6.1.1.4'
H H 0.0000 0.0000 'International Tables Vol C Tables 4.2.6.8 and 6.1.1.4'
N N 0.0061 0.0033 'International Tables Vol C Tables 4.2.6.8 and 6.1.1.4'
O O 0.0106 0.0060 'International Tables Vol C Tables 4.2.6.8 and 6.1.1.4'
Co Co 0.3494 0.9721 'International Tables Vol C Tables 4.2.6.8 and 6.1.1.4'
Sm Sm -0.1638 3.4418 'International Tables Vol C Tables 4.2.6.8 and 6.1.1.4'

loop_
_geom_angle_atom_site_label_1
_geom_angle_atom_site_label_2
_geom_angle_atom_site_label_3
_geom_angle
_geom_angle_site_symmetry_1
_geom_angle_site_symmetry_3
_geom_angle_publ_flag
O5 Sm1 O5 149.4(3) 6_565 . ?
O5 Sm1 O2 94.42(14) 6_565 . ?
O5 Sm1 O2 94.42(14) . . ?
O5 Sm1 O1 80.98(13) 6_565 . ?
O5 Sm1 O1 80.98(13) . . ?
O2 Sm1 O1 53.5(3) . . ?
O5 Sm1 O6 88.1(4) 6_565 6_565 ?
O5 Sm1 O6 121.9(4) . 6_565 ?
O2 Sm1 O6 84.6(4) . 6_565 ?
O1 Sm1 O6 135.2(4) . 6_565 ?
O5 Sm1 O6 121.9(4) 6_565 . ?
O5 Sm1 O6 88.1(4) . . ?
O2 Sm1 O6 84.6(4) . . ?
O1 Sm1 O6 135.2(4) . . ?
O6 Sm1 O6 33.9(8) 6_565 . ?
O5 Sm1 O5 66.84(19) 6_565 4_556 ?
O5 Sm1 O5 115.40(13) . 4_556 ?
O2 Sm1 O5 147.45(19) . 4_556 ?
O1 Sm1 O5 139.94(17) . 4_556 ?
O6 Sm1 O5 69.0(4) 6_565 4_556 ?
O6 Sm1 O5 83.7(4) . 4_556 ?
O5 Sm1 O5 115.40(13) 6_565 7_556 ?
O5 Sm1 O5 66.84(19) . 7_556 ?
O2 Sm1 O5 147.45(19) . 7_556 ?
O1 Sm1 O5 139.94(17) . 7_556 ?
O6 Sm1 O5 83.7(4) 6_565 7_556 ?
O6 Sm1 O5 69.0(4) . 7_556 ?
O5 Sm1 O5 50.5(2) 4_556 7_556 ?
O5 Sm1 O6' 73.0(3) 6_565 6_565 ?
O5 Sm1 O6' 137.3(3) . 6_565 ?
O2 Sm1 O6' 69.5(3) . 6_565 ?
O1 Sm1 O6' 114.3(3) . 6_565 ?
O6 Sm1 O6' 22.8(4) 6_565 6_565 ?
O6 Sm1 O6' 52.3(5) . 6_565 ?
O5 Sm1 O6' 79.3(3) 4_556 6_565 ?
O5 Sm1 O6' 105.6(3) 7_556 6_565 ?
O5 Sm1 O6' 137.3(3) 6_565 . ?
O5 Sm1 O6' 73.0(3) . . ?
O2 Sm1 O6' 69.5(3) . . ?
O1 Sm1 O6' 114.3(3) . . ?
O6 Sm1 O6' 52.3(5) 6_565 . ?
O6 Sm1 O6' 22.8(4) . . ?
O5 Sm1 O6' 105.6(3) 4_556 . ?
O5 Sm1 O6' 79.3(3) 7_556 . ?
O6' Sm1 O6' 64.4(5) 6_565 . ?
O5 Sm1 O1W 75.72(15) 6_565 . ?
O5 Sm1 O1W 75.72(15) . . ?
O2 Sm1 O1W 127.6(3) . . ?
O1 Sm1 O1W 74.1(2) . . ?
O6 Sm1 O1W 144.2(4) 6_565 . ?
O6 Sm1 O1W 144.2(4) . . ?
O5 Sm1 O1W 75.2(2) 4_556 . ?
O5 Sm1 O1W 75.2(2) 7_556 . ?
O6' Sm1 O1W 145.5(2) 6_565 . ?
O6' Sm1 O1W 145.5(2) . . ?
O5 Sm1 C1 80.3(3) 6_565 . ?
O5 Sm1 C1 94.3(3) . . ?
O2 Sm1 C1 28.2(3) . . ?
O1 Sm1 C1 27.0(3) . . ?
O6 Sm1 C1 108.4(5) 6_565 . ?
O6 Sm1 C1 112.9(5) . . ?
O5 Sm1 C1 147.0(3) 4_556 . ?
O5 Sm1 C1 161.1(3) 7_556 . ?
O6' Sm1 C1 88.6(4) 6_565 . ?
O6' Sm1 C1 96.3(4) . . ?
O1W Sm1 C1 100.2(3) . . ?
N2 Co1 N2 180.000(3) . 5_667 ?
N2 Co1 N2 135(2) . 6_565 ?
N2 Co1 N2 44.9(19) 5_667 6_565 ?
N2 Co1 N2 44.9(19) . 2_657 ?
N2 Co1 N2 135(2) 5_667 2_657 ?
N2 Co1 N2 180.000(9) 6_565 2_657 ?
N2 Co1 N1 86.9(13) . . ?
N2 Co1 N1 93.1(13) 5_667 . ?
N2 Co1 N1 86.9(13) 6_565 . ?
N2 Co1 N1 93.1(13) 2_657 . ?
N2 Co1 N1 93.1(13) . 5_667 ?
N2 Co1 N1 86.9(13) 5_667 5_667 ?
N2 Co1 N1 93.1(13) 6_565 5_667 ?
N2 Co1 N1 86.9(13) 2_657 5_667 ?
N1 Co1 N1 180.000(3) . 5_667 ?
N2 Co1 N3 50.8(9) . . ?
N2 Co1 N3 129.2(9) 5_667 . ?
N2 Co1 N3 85.4(10) 6_565 . ?
N2 Co1 N3 94.6(10) 2_657 . ?
N1 Co1 N3 93.8(5) . . ?
N1 Co1 N3 86.2(5) 5_667 . ?
N2 Co1 N3 85.4(10) . 6_565 ?
N2 Co1 N3 94.6(10) 5_667 6_565 ?
N2 Co1 N3 50.8(9) 6_565 6_565 ?
N2 Co1 N3 129.2(9) 2_657 6_565 ?
N1 Co1 N3 93.8(5) . 6_565 ?
N1 Co1 N3 86.2(5) 5_667 6_565 ?
N3 Co1 N3 34.7(10) . 6_565 ?
N2 Co1 N3 129.2(9) . 5_667 ?
N2 Co1 N3 50.8(9) 5_667 5_667 ?
N2 Co1 N3 94.6(10) 6_565 5_667 ?
N2 Co1 N3 85.4(10) 2_657 5_667 ?
N1 Co1 N3 86.2(5) . 5_667 ?
N1 Co1 N3 93.8(5) 5_667 5_667 ?
N3 Co1 N3 180.0(8) . 5_667 ?
N3 Co1 N3 145.3(10) 6_565 5_667 ?
N2 Co1 N3 94.6(10) . 2_657 ?
N2 Co1 N3 85.4(10) 5_667 2_657 ?
N2 Co1 N3 129.2(9) 6_565 2_657 ?
N2 Co1 N3 50.8(9) 2_657 2_657 ?
N1 Co1 N3 86.2(5) . 2_657 ?
N1 Co1 N3 93.8(5) 5_667 2_657 ?
N3 Co1 N3 145.3(10) . 2_657 ?
N3 Co1 N3 180.000(7) 6_565 2_657 ?
N3 Co1 N3 34.7(10) 5_667 2_657 ?
N4 Co2 N4 180.0(3) 5_556 . ?
N4 Co2 N4 88.7(4) 5_556 6 ?
N4 Co2 N4 91.3(4) . 6 ?
N4 Co2 N4 91.3(4) 5_556 2_556 ?
N4 Co2 N4 88.7(4) . 2_556 ?
N4 Co2 N4 180.0(4) 6 2_556 ?
N4 Co2 N5 91.2(3) 5_556 . ?
N4 Co2 N5 88.8(3) . . ?
N4 Co2 N5 88.8(3) 6 . ?
N4 Co2 N5 91.2(3) 2_556 . ?
N4 Co2 N5 88.8(3) 5_556 5_556 ?
N4 Co2 N5 91.2(3) . 5_556 ?
N4 Co2 N5 91.2(3) 6 5_556 ?
N4 Co2 N5 88.8(3) 2_556 5_556 ?
N5 Co2 N5 180.000(1) . 5_556 ?
C1 C1 O3 101.8(11) 6_565 1_545 ?
C1 C1 O1 74.0(7) 6_565 . ?
O3 C1 O1 121.6(13) 1_545 . ?
C1 C1 O2 74.6(7) 6_565 . ?
O3 C1 O2 123.7(13) 1_545 . ?
O1 C1 O2 111.3(11) . . ?
C1 C1 O3 51.5(8) 6_565 6_575 ?
O3 C1 O3 50.3(14) 1_545 6_575 ?
O1 C1 O3 101.6(11) . 6_575 ?
O2 C1 O3 103.6(11) . 6_575 ?
C1 C1 Sm1 82.8(3) 6_565 . ?
O3 C1 Sm1 175.3(13) 1_545 . ?
O1 C1 Sm1 58.3(6) . . ?
O2 C1 Sm1 58.3(7) . . ?
O3 C1 Sm1 134.2(10) 6_575 . ?
O4 C2 O5 124.1(5) 7_556 7_556 ?
O4 C2 O5 124.1(5) 7_556 4_556 ?
O5 C2 O5 111.6(9) 7_556 4_556 ?
O4 C2 Sm1 177.1(7) 7_556 . ?
O5 C2 Sm1 56.0(4) 7_556 . ?
O5 C2 Sm1 56.0(5) 4_556 . ?
O6 C3 C3 116(2) 6_565 6_565 ?
O6 C3 O6' 50(2) 6_565 6_565 ?
C3 C3 O6' 137.4(9) 6_565 6_565 ?
O6 C3 O7 133(3) 6_565 . ?
C3 C3 O7 96.3(10) 6_565 . ?
O6' C3 O7 122.4(15) 6_565 . ?
O6 C3 O6 86(3) 6_565 . ?
C3 C3 O6 30.1(8) 6_565 . ?
O6' C3 O6 117.3(16) 6_565 . ?
O7 C3 O6 120.3(16) . . ?
O6 C3 O7 149(3) 6_565 6_565 ?
C3 C3 O7 53.7(8) 6_565 6_565 ?
O6' C3 O7 159.3(15) 6_565 6_565 ?
O7 C3 O7 42.6(10) . 6_565 ?
O6 C3 O7 79.7(10) . 6_565 ?
O6 C3 Sm1 46(2) 6_565 . ?
C3 C3 Sm1 82.1(4) 6_565 . ?
O6' C3 Sm1 60.0(8) 6_565 . ?
O7 C3 Sm1 177.0(13) . . ?
O6 C3 Sm1 57.4(10) . . ?
O7 C3 Sm1 135.8(10) 6_565 . ?
C1 O1 C1 32.1(14) 6_565 . ?
C1 O1 Sm1 94.7(7) 6_565 . ?
C1 O1 Sm1 94.7(7) . . ?
C1 O2 C1 30.8(14) . 6_565 ?
C1 O2 Sm1 93.4(7) . . ?
C1 O2 Sm1 93.4(7) 6_565 . ?
O3 O3 C1 78.2(11) 6_585 1_565 ?
O3 O3 C1 51.5(8) 6_585 6_575 ?
C1 O3 C1 26.7(12) 1_565 6_575 ?
C2 O5 Sm1 141.9(5) 7_556 . ?
C2 O5 Sm1 98.7(5) 7_556 7_556 ?
Sm1 O5 Sm1 113.16(19) . 7_556 ?
C3 O6 O6' 96(3) 6_565 . ?
C3 O6 C3 34(2) 6_565 . ?
O6' O6 C3 116.7(19) . . ?
C3 O6 O6 64(2) 6_565 6_565 ?
O6' O6 O6 129.3(11) . 6_565 ?
C3 O6 O6 30.1(8) . 6_565 ?
C3 O6 Sm1 122(3) 6_565 . ?
O6' O6 Sm1 82.0(10) . . ?
C3 O6 Sm1 96.5(12) . . ?
O6 O6 Sm1 73.0(4) 6_565 . ?
O6 O6' C3 34.0(10) . 6_565 ?
O6 O6' Sm1 75.2(11) . . ?
C3 O6' Sm1 93.9(9) 6_565 . ?
O7 O7 C3 83.7(10) 6_565 . ?
O7 O7 C3 53.7(8) 6_565 6_565 ?
C3 O7 C3 30.0(14) . 6_565 ?
N2 N2 N3 132.0(18) 2_657 . ?
N2 N2 Co1 67.6(10) 2_657 . ?
N3 N2 Co1 66.7(8) . . ?
N3 N3 N2 134.8(9) 6_565 . ?
N3 N3 Co1 72.6(5) 6_565 . ?
N2 N3 Co1 62.5(9) . . ?
O3W O3W O5W 123.8(7) 6_565 7_556 ?
O6W O4W O6W 86(2) 6_575 . ?

loop_
_geom_bond_atom_site_label_1
_geom_bond_atom_site_label_2
_geom_bond_distance
_geom_bond_site_symmetry_2
_geom_bond_publ_flag
Sm1 O5 2.391(5) 6_565 ?
Sm1 O5 2.391(5) . ?
Sm1 O2 2.442(9) . ?
Sm1 O1 2.444(7) . ?
Sm1 O6 2.457(14) 6_565 ?
Sm1 O6 2.457(14) . ?
Sm1 O5 2.516(5) 4_556 ?
Sm1 O5 2.516(5) 7_556 ?
Sm1 O6' 2.516(9) 6_565 ?
Sm1 O6' 2.516(9) . ?
Sm1 O1W 2.568(6) . ?
Sm1 C1 2.863(14) . ?
Co1 N2 1.89(2) . ?
Co1 N2 1.89(2) 5_667 ?
Co1 N2 1.888(19) 6_565 ?
Co1 N2 1.888(19) 2_657 ?
Co1 N1 1.946(12) . ?
Co1 N1 1.946(12) 5_667 ?
Co1 N3 1.955(13) . ?
Co1 N3 1.955(13) 6_565 ?
Co1 N3 1.955(13) 5_667 ?
Co1 N3 1.955(13) 2_657 ?
Co2 N4 1.976(7) 5_556 ?
Co2 N4 1.976(7) . ?
Co2 N4 1.976(7) 6 ?
Co2 N4 1.976(7) 2_556 ?
Co2 N5 2.014(9) . ?
Co2 N5 2.014(9) 5_556 ?
C1 C1 0.72(3) 6_565 ?
C1 O3 1.255(18) 1_545 ?
C1 O1 1.306(16) . ?
C1 O2 1.357(17) . ?
C1 O3 1.570(18) 6_575 ?
C2 O4 1.239(13) 7_556 ?
C2 O5 1.297(8) 7_556 ?
C2 O5 1.297(8) 4_556 ?
C3 O6 0.720(15) 6_565 ?
C3 C3 0.79(4) 6_565 ?
C3 O6' 1.28(2) 6_565 ?
C3 O7 1.28(2) . ?
C3 O6 1.287(19) . ?
C3 O7 1.58(2) 6_565 ?
O1 C1 1.306(16) 6_565 ?
O2 C1 1.357(17) 6_565 ?
O3 O3 1.23(3) 6_585 ?
O3 C1 1.255(18) 1_565 ?
O3 C1 1.570(19) 6_575 ?
O4 C2 1.239(13) 7_556 ?
O5 C2 1.297(8) 7_556 ?
O5 Sm1 2.516(5) 7_556 ?
O6 C3 0.720(15) 6_565 ?
O6 O6' 0.986(16) . ?
O6 O6 1.43(3) 6_565 ?
O6' C3 1.28(2) 6_565 ?
O7 O7 1.08(2) 6_565 ?
O7 C3 1.58(2) 6_565 ?
N2 N2 1.44(6) 2_657 ?
N2 N3 1.65(3) . ?
N3 N3 1.17(3) 6_565 ?
O3W O3W 1.57(3) 6_565 ?
O3W O5W 1.612(18) 7_556 ?
O4W O6W 1.61(6) 6_575 ?
O4W O6W 1.61(6) . ?
O5W O3W 1.612(18) 7_556 ?
